data_7064229
loop_
_publ_author_name
'Niu, Hanlin'
'Liu, Andi'
'Hu, Zunfeng'
'Zhu, Xiangtao'
'Zhang, Bowen'
'Zhang, Shuai'

_publ_section_title
;
 Metavanadate-mediated hydroxyl activation enhances reaction efficiency in
 the carboxylative cyclization of propargyl alcohol with CO2
;
_journal_issue 8
_journal_name_full 'New Journal of Chemistry'
_journal_page_first 3754
_journal_page_last 3762
_journal_paper_doi 10.1039/D5NJ04972E
_journal_volume 50
_journal_year 2026
_chemical_absolute_configuration ad
_chemical_formula_moiety 'C22 H28 O4'
_chemical_formula_sum 'C22 H28 O4'
_chemical_formula_weight 356.44
_space_group_crystal_system monoclinic
_space_group_IT_number 4
_space_group_name_Hall 'P 2yb'
_space_group_name_H-M_alt 'P 1 21 1'
_atom_sites_solution_hydrogens geom
_atom_sites_solution_primary dual
_audit_creation_date 2024-03-13
_audit_creation_method
;
Olex2 1.5
(compiled 2022.04.07 svn.rca3783a0 for OlexSys, GUI svn.r6498)
;
_audit_update_record
;
2024-10-29 deposited with the CCDC.	2026-01-19 downloaded from the CCDC.
;
_cell_angle_alpha 90
_cell_angle_beta 92.743(7)
_cell_angle_gamma 90
_cell_formula_units_Z 2
_cell_length_a 8.1152(16)
_cell_length_b 10.943(2)
_cell_length_c 10.445(2)
_cell_measurement_reflns_used 3650
_cell_measurement_temperature 293.00
_cell_measurement_theta_max 27.24
_cell_measurement_theta_min 2.70
_cell_volume 926.5(3)
_computing_cell_refinement 'SAINT V8.40B (Bruker, 2019)'
_computing_data_collection 'APEX5 V2023.9-2 (Bruker, 2023)'
_computing_data_reduction 'SAINT V8.40B (Bruker, 2019)'
_computing_molecular_graphics 'Olex2 1.5 (Dolomanov et al., 2009)'
_computing_publication_material 'Olex2 1.5 (Dolomanov et al., 2009)'
_computing_structure_refinement 'SHELXL 2019/3 (Sheldrick, 2015)'
_computing_structure_solution 'SHELXT 2018/2 (Sheldrick, 2018)'
_diffrn_ambient_temperature 293.00
_diffrn_detector CPAD
_diffrn_detector_area_resol_mean 7.41
_diffrn_detector_type 'Bruker PHOTON II'
_diffrn_measured_fraction_theta_full 0.991
_diffrn_measured_fraction_theta_max 0.992
_diffrn_measurement_device 'four-circle diffractometer'
_diffrn_measurement_device_type 'Bruker D8 VENTURE TXS PHOTON II'
_diffrn_measurement_method '\w and \f shutterless scans'
_diffrn_measurement_specimen_support 'nylon loop'
_diffrn_radiation_monochromator 'Helios Multi-layer Optic'
_diffrn_radiation_probe x-ray
_diffrn_radiation_type MoK\a
_diffrn_radiation_wavelength 0.71073
_diffrn_reflns_av_R_equivalents 0.0394
_diffrn_reflns_av_unetI/netI 0.0533
_diffrn_reflns_Laue_measured_fraction_full 0.991
_diffrn_reflns_Laue_measured_fraction_max 0.992
_diffrn_reflns_limit_h_max 10
_diffrn_reflns_limit_h_min -10
_diffrn_reflns_limit_k_max 14
_diffrn_reflns_limit_k_min -14
_diffrn_reflns_limit_l_max 12
_diffrn_reflns_limit_l_min -13
_diffrn_reflns_number 8637
_diffrn_reflns_point_group_measured_fraction_full 0.955
_diffrn_reflns_point_group_measured_fraction_max 0.957
_diffrn_reflns_theta_full 25.242
_diffrn_reflns_theta_max 27.414
_diffrn_reflns_theta_min 1.952
_diffrn_source TXS
_diffrn_source_current 40.0
_diffrn_source_power 1.8
_diffrn_source_type 'Rotaing Anode'
_diffrn_source_voltage 45.0
_diffrn_standards_number 0
_exptl_absorpt_coefficient_mu 0.086
_exptl_absorpt_correction_T_max 0.7456
_exptl_absorpt_correction_T_min 0.6309
_exptl_absorpt_correction_type multi-scan
_exptl_absorpt_process_details
;
SADABS-2016/2 (Bruker,2016/2) was used for absorption correction.
wR2(int) was 0.1105 before and 0.0574 after correction.
The Ratio of minimum to maximum transmission is 0.8462.
The \l/2 correction factor is Not present.
;
_exptl_crystal_density_diffrn 1.278
_exptl_crystal_description block
_exptl_crystal_F_000 384
_exptl_crystal_size_max 0.12
_exptl_crystal_size_mid 0.1
_exptl_crystal_size_min 0.08
_refine_diff_density_max 0.188
_refine_diff_density_min -0.145
_refine_diff_density_rms 0.036
_refine_ls_abs_structure_details
;
 Flack x determined using 1230 quotients [(I+)-(I-)]/[(I+)+(I-)]
 (Parsons, Flack and Wagner, Acta Cryst. B69 (2013) 249-259).
;
_refine_ls_abs_structure_Flack 0.0(6)
_refine_ls_extinction_method none
_refine_ls_goodness_of_fit_ref 1.058
_refine_ls_hydrogen_treatment constr
_refine_ls_matrix_type full
_refine_ls_number_parameters 237
_refine_ls_number_reflns 4056
_refine_ls_number_restraints 1
_refine_ls_restrained_S_all 1.058
_refine_ls_R_factor_all 0.0602
_refine_ls_R_factor_gt 0.0465
_refine_ls_shift/su_max 0.000
_refine_ls_shift/su_mean 0.000
_refine_ls_structure_factor_coef Fsqd
_refine_ls_weighting_details 'w=1/[\s^2^(Fo^2^)+(0.0497P)^2^+0.0971P] where P=(Fo^2^+2Fc^2^)/3'
_refine_ls_weighting_scheme calc
_refine_ls_wR_factor_gt 0.1070
_refine_ls_wR_factor_ref 0.1157
_reflns_Friedel_coverage 0.831
_reflns_Friedel_fraction_full 0.915
_reflns_Friedel_fraction_max 0.917
_reflns_number_gt 3366
_reflns_number_total 4056
_reflns_threshold_expression 'I > 2\s(I)'
_cod_data_source_file d5nj04972e2.cif
_cod_data_source_block 240313lu_lgpz082016_0m
_cod_depositor_comments
;
The following automatic conversions were performed:

data item '_diffrn_radiation_probe' value 'X-ray' was changed to
'x-ray' in accordance with the
/home/data/users/saulius/crontab/automatic-downloads/rss-feeds/RSC/lib/dictionaries/cif_core.dic
dictionary named 'cif_core.dic' version 2.4.2 last updated on
2011-04-26.

Automatic conversion script
Id: cif_fix_values 8170 2020-07-09 18:12:32Z antanas 

 Adding full bibliography for 7064229.cif.
;
_cod_database_code 7064229
_shelx_shelxl_version_number 2019/3
_shelx_space_group_comment
;
The symmetry employed for this shelxl refinement is uniquely defined
by the following loop, which should always be used as a source of
symmetry information in preference to the above space-group names.
They are only intended as comments.
;
_shelx_estimated_absorpt_t_max 0.993
_shelx_estimated_absorpt_t_min 0.990
_olex2_refinement_description
;
1. Fixed Uiso
 At 1.2 times of:
  All C(H) groups, All C(H,H) groups
 At 1.5 times of:
  All C(H,H,H) groups
2.a Ternary CH refined with riding coordinates:
 C7(H7), C12(H12), C13(H13)
2.b Secondary CH2 refined with riding coordinates:
 C5(H5A,H5B), C6(H6A,H6B), C10(H10A,H10B), C11(H11A,H11B), C14(H14A,H14B),
 C15(H15A,H15B), C19(H19A,H19B), C20(H20A,H20B)
2.c Aromatic/amide H refined with riding coordinates:
 C22(H22)
2.d X=CH2 refined with riding coordinates:
 C2(H2A,H2B)
2.e Idealised Me refined as rotating group:
 C9(H9A,H9B,H9C), C18(H18A,H18B,H18C)
;
_olex2_submission_special_instructions 'No special instructions were received'
_site XU

loop_
_space_group_symop_operation_xyz
'x, y, z'
'-x, y+1/2, -z'

loop_
_atom_site_label
_atom_site_type_symbol
_atom_site_fract_x
_atom_site_fract_y
_atom_site_fract_z
_atom_site_U_iso_or_equiv
_atom_site_adp_type
_atom_site_occupancy
_atom_site_site_symmetry_order
_atom_site_calc_flag
_atom_site_refinement_flags_posn
_atom_site_refinement_flags_adp
_atom_site_refinement_flags_occupancy
_atom_site_disorder_assembly
_atom_site_disorder_group
O1 O 0.7893(3) 0.6860(2) 1.0322(2) 0.0516(6) Uani 1 1 d . . . . .
O2 O 0.7262(3) 0.6175(3) 1.2263(2) 0.0605(7) Uani 1 1 d . . . . .
O3 O 0.7715(3) 0.48672(19) 1.06632(18) 0.0421(5) Uani 1 1 d . . . . .
O4 O 0.1493(3) 0.5569(3) 0.1287(2) 0.0669(8) Uani 1 1 d . . . . .
C1 C 0.7593(4) 0.5972(3) 1.1193(3) 0.0439(7) Uani 1 1 d . . . . .
C2 C 0.9151(5) 0.6961(4) 0.8338(3) 0.0639(11) Uani 1 1 d . . . . .
H2A H 0.933621 0.779200 0.846602 0.077 Uiso 1 1 calc R U . . .
H2B H 0.948943 0.658571 0.759602 0.077 Uiso 1 1 calc R U . . .
C3 C 0.8409(4) 0.6317(3) 0.9206(3) 0.0430(7) Uani 1 1 d . . . . .
C4 C 0.8003(3) 0.4978(3) 0.9295(2) 0.0354(6) Uani 1 1 d . . . . .
C5 C 0.9402(4) 0.4134(3) 0.8883(3) 0.0459(7) Uani 1 1 d . . . . .
H5A H 0.950538 0.342903 0.944479 0.055 Uiso 1 1 calc R U . . .
H5B H 1.044497 0.456767 0.891053 0.055 Uiso 1 1 calc R U . . .
C6 C 0.8912(4) 0.3734(3) 0.7501(3) 0.0447(7) Uani 1 1 d . . . . .
H6A H 0.975286 0.396755 0.691808 0.054 Uiso 1 1 calc R U . . .
H6B H 0.875613 0.285603 0.745384 0.054 Uiso 1 1 calc R U . . .
C7 C 0.7291(3) 0.4405(3) 0.7171(3) 0.0352(6) Uani 1 1 d . . . . .
H7 H 0.759336 0.523413 0.691561 0.042 Uiso 1 1 calc R U . . .
C8 C 0.6475(3) 0.4531(2) 0.8472(2) 0.0350(6) Uani 1 1 d . . . . .
C9 C 0.5919(4) 0.3291(3) 0.9007(3) 0.0458(7) Uani 1 1 d . . . . .
H9A H 0.540511 0.341890 0.980513 0.069 Uiso 1 1 calc R U . . .
H9B H 0.686058 0.276827 0.914361 0.069 Uiso 1 1 calc R U . . .
H9C H 0.514462 0.291549 0.840490 0.069 Uiso 1 1 calc R U . . .
C10 C 0.5026(4) 0.5408(3) 0.8319(3) 0.0413(7) Uani 1 1 d . . . . .
H10A H 0.541915 0.621299 0.809299 0.050 Uiso 1 1 calc R U . . .
H10B H 0.448126 0.547311 0.912240 0.050 Uiso 1 1 calc R U . . .
C11 C 0.3794(4) 0.4941(3) 0.7263(3) 0.0436(7) Uani 1 1 d . . . . .
H11A H 0.290561 0.552925 0.714428 0.052 Uiso 1 1 calc R U . . .
H11B H 0.331917 0.417840 0.754090 0.052 Uiso 1 1 calc R U . . .
C12 C 0.4592(3) 0.4735(3) 0.5969(2) 0.0335(6) Uani 1 1 d . . . . .
H12 H 0.498848 0.553786 0.570405 0.040 Uiso 1 1 calc R U . . .
C13 C 0.6133(4) 0.3910(3) 0.6096(2) 0.0348(6) Uani 1 1 d . . . . .
H13 H 0.580245 0.307381 0.630053 0.042 Uiso 1 1 calc R U . . .
C14 C 0.6997(4) 0.3917(3) 0.4826(3) 0.0407(7) Uani 1 1 d . . . . .
H14A H 0.739864 0.473481 0.466330 0.049 Uiso 1 1 calc R U . . .
H14B H 0.794042 0.337323 0.489127 0.049 Uiso 1 1 calc R U . . .
C15 C 0.5849(4) 0.3517(3) 0.3707(3) 0.0464(8) Uani 1 1 d . . . . .
H15A H 0.640004 0.364045 0.291332 0.056 Uiso 1 1 calc R U . . .
H15B H 0.562373 0.265079 0.378673 0.056 Uiso 1 1 calc R U . . .
C16 C 0.4252(4) 0.4200(3) 0.3643(3) 0.0393(7) Uani 1 1 d . . . . .
C17 C 0.3337(4) 0.4308(2) 0.4877(2) 0.0352(6) Uani 1 1 d . . . . .
C18 C 0.2588(4) 0.3044(3) 0.5176(3) 0.0439(7) Uani 1 1 d . . . . .
H18A H 0.344576 0.243935 0.521582 0.066 Uiso 1 1 calc R U . . .
H18B H 0.177928 0.283078 0.451207 0.066 Uiso 1 1 calc R U . . .
H18C H 0.207349 0.307826 0.598359 0.066 Uiso 1 1 calc R U . . .
C19 C 0.1973(4) 0.5270(3) 0.4713(3) 0.0429(7) Uani 1 1 d . . . . .
H19A H 0.125106 0.520278 0.542312 0.051 Uiso 1 1 calc R U . . .
H19B H 0.247179 0.607529 0.475093 0.051 Uiso 1 1 calc R U . . .
C20 C 0.0943(4) 0.5156(3) 0.3467(3) 0.0505(8) Uani 1 1 d . . . . .
H20A H 0.032918 0.439553 0.346916 0.061 Uiso 1 1 calc R U . . .
H20B H 0.015533 0.582246 0.340426 0.061 Uiso 1 1 calc R U . . .
C21 C 0.1994(4) 0.5182(3) 0.2330(3) 0.0487(8) Uani 1 1 d . . . . .
C22 C 0.3633(4) 0.4649(3) 0.2516(3) 0.0483(8) Uani 1 1 d . . . . .
H22 H 0.429484 0.461661 0.181416 0.058 Uiso 1 1 calc R U . . .

loop_
_atom_site_aniso_label
_atom_site_aniso_U_11
_atom_site_aniso_U_22
_atom_site_aniso_U_33
_atom_site_aniso_U_23
_atom_site_aniso_U_13
_atom_site_aniso_U_12
O1 0.0602(15) 0.0410(12) 0.0525(14) -0.0059(10) -0.0086(11) 0.0000(11)
O2 0.0648(16) 0.0755(18) 0.0408(12) -0.0154(12) -0.0013(11) 0.0023(14)
O3 0.0509(12) 0.0417(12) 0.0330(10) 0.0018(9) -0.0063(8) -0.0017(10)
O4 0.0748(17) 0.0789(19) 0.0449(14) 0.0130(12) -0.0190(12) -0.0081(15)
C1 0.0392(16) 0.0492(18) 0.0420(17) -0.0047(14) -0.0099(13) 0.0010(15)
C2 0.084(3) 0.057(2) 0.050(2) 0.0081(16) -0.0125(19) -0.024(2)
C3 0.0475(18) 0.0421(17) 0.0381(15) 0.0027(13) -0.0122(13) -0.0035(14)
C4 0.0370(14) 0.0361(15) 0.0324(13) 0.0045(11) -0.0054(10) 0.0013(12)
C5 0.0381(16) 0.0526(19) 0.0463(17) 0.0007(14) -0.0057(12) 0.0091(15)
C6 0.0396(16) 0.0520(19) 0.0425(16) -0.0017(13) 0.0021(12) 0.0090(14)
C7 0.0334(14) 0.0380(15) 0.0345(14) -0.0010(11) 0.0033(11) 0.0006(12)
C8 0.0397(15) 0.0331(15) 0.0319(13) -0.0025(11) -0.0009(11) 0.0009(12)
C9 0.0514(18) 0.0434(17) 0.0430(17) 0.0001(13) 0.0049(13) -0.0077(15)
C10 0.0398(15) 0.0486(17) 0.0350(15) -0.0103(12) -0.0033(12) 0.0068(13)
C11 0.0360(14) 0.0576(19) 0.0371(15) -0.0082(13) -0.0005(11) 0.0050(14)
C12 0.0335(13) 0.0347(14) 0.0322(13) -0.0031(11) 0.0001(10) -0.0009(12)
C13 0.0381(14) 0.0342(14) 0.0323(14) -0.0021(11) 0.0032(11) 0.0002(12)
C14 0.0386(16) 0.0464(18) 0.0375(15) -0.0019(13) 0.0062(12) 0.0051(14)
C15 0.057(2) 0.0520(19) 0.0313(15) -0.0052(13) 0.0079(13) 0.0013(15)
C16 0.0448(16) 0.0397(16) 0.0331(14) -0.0028(12) -0.0017(11) -0.0080(13)
C17 0.0397(15) 0.0361(15) 0.0295(13) 0.0013(11) -0.0023(11) -0.0054(12)
C18 0.0486(18) 0.0406(17) 0.0423(17) 0.0012(12) -0.0006(13) -0.0100(14)
C19 0.0418(15) 0.0450(17) 0.0411(16) -0.0002(12) -0.0055(12) -0.0007(14)
C20 0.0479(17) 0.052(2) 0.0501(18) 0.0037(15) -0.0109(14) -0.0013(16)
C21 0.0584(19) 0.0443(18) 0.0420(17) 0.0059(13) -0.0135(14) -0.0141(15)
C22 0.0542(18) 0.060(2) 0.0308(14) 0.0024(13) 0.0021(13) -0.0114(16)

loop_
_atom_type_symbol
_atom_type_description
_atom_type_scat_dispersion_real
_atom_type_scat_dispersion_imag
_atom_type_scat_source
C C 0.0033 0.0016 'International Tables Vol C Tables 4.2.6.8 and 6.1.1.4'
H H 0.0000 0.0000 'International Tables Vol C Tables 4.2.6.8 and 6.1.1.4'
O O 0.0106 0.0060 'International Tables Vol C Tables 4.2.6.8 and 6.1.1.4'

loop_
_geom_angle_atom_site_label_1
_geom_angle_atom_site_label_2
_geom_angle_atom_site_label_3
_geom_angle
_geom_angle_site_symmetry_1
_geom_angle_site_symmetry_3
_geom_angle_publ_flag
C1 O1 C3 109.0(2) . . ?
C1 O3 C4 110.4(2) . . ?
O2 C1 O1 123.6(3) . . ?
O2 C1 O3 125.9(3) . . ?
O3 C1 O1 110.5(3) . . ?
H2A C2 H2B 120.0 . . ?
C3 C2 H2A 120.0 . . ?
C3 C2 H2B 120.0 . . ?
O1 C3 C4 106.8(3) . . ?
C2 C3 O1 121.0(3) . . ?
C2 C3 C4 132.2(3) . . ?
O3 C4 C3 100.7(2) . . ?
O3 C4 C5 112.1(2) . . ?
O3 C4 C8 110.7(2) . . ?
C3 C4 C5 113.6(3) . . ?
C3 C4 C8 116.4(2) . . ?
C5 C4 C8 103.7(2) . . ?
C4 C5 H5A 110.6 . . ?
C4 C5 H5B 110.6 . . ?
C4 C5 C6 105.7(2) . . ?
H5A C5 H5B 108.7 . . ?
C6 C5 H5A 110.6 . . ?
C6 C5 H5B 110.6 . . ?
C5 C6 H6A 110.8 . . ?
C5 C6 H6B 110.8 . . ?
H6A C6 H6B 108.9 . . ?
C7 C6 C5 104.7(2) . . ?
C7 C6 H6A 110.8 . . ?
C7 C6 H6B 110.8 . . ?
C6 C7 H7 106.3 . . ?
C6 C7 C8 104.1(2) . . ?
C8 C7 H7 106.3 . . ?
C13 C7 C6 119.1(2) . . ?
C13 C7 H7 106.3 . . ?
C13 C7 C8 113.8(2) . . ?
C7 C8 C4 98.6(2) . . ?
C9 C8 C4 108.5(2) . . ?
C9 C8 C7 112.7(2) . . ?
C10 C8 C4 116.9(2) . . ?
C10 C8 C7 108.9(2) . . ?
C10 C8 C9 110.8(3) . . ?
C8 C9 H9A 109.5 . . ?
C8 C9 H9B 109.5 . . ?
C8 C9 H9C 109.5 . . ?
H9A C9 H9B 109.5 . . ?
H9A C9 H9C 109.5 . . ?
H9B C9 H9C 109.5 . . ?
C8 C10 H10A 109.7 . . ?
C8 C10 H10B 109.7 . . ?
C8 C10 C11 109.8(2) . . ?
H10A C10 H10B 108.2 . . ?
C11 C10 H10A 109.7 . . ?
C11 C10 H10B 109.7 . . ?
C10 C11 H11A 109.0 . . ?
C10 C11 H11B 109.0 . . ?
C10 C11 C12 113.0(2) . . ?
H11A C11 H11B 107.8 . . ?
C12 C11 H11A 109.0 . . ?
C12 C11 H11B 109.0 . . ?
C11 C12 H12 105.9 . . ?
C11 C12 C17 113.4(2) . . ?
C13 C12 C11 112.5(2) . . ?
C13 C12 H12 105.9 . . ?
C13 C12 C17 112.6(2) . . ?
C17 C12 H12 105.9 . . ?
C7 C13 C12 108.8(2) . . ?
C7 C13 H13 109.6 . . ?
C7 C13 C14 110.1(2) . . ?
C12 C13 H13 109.6 . . ?
C14 C13 C12 109.0(2) . . ?
C14 C13 H13 109.6 . . ?
C13 C14 H14A 109.2 . . ?
C13 C14 H14B 109.2 . . ?
H14A C14 H14B 107.9 . . ?
C15 C14 C13 112.0(3) . . ?
C15 C14 H14A 109.2 . . ?
C15 C14 H14B 109.2 . . ?
C14 C15 H15A 109.0 . . ?
C14 C15 H15B 109.0 . . ?
H15A C15 H15B 107.8 . . ?
C16 C15 C14 112.8(3) . . ?
C16 C15 H15A 109.0 . . ?
C16 C15 H15B 109.0 . . ?
C15 C16 C17 117.2(2) . . ?
C22 C16 C15 120.5(3) . . ?
C22 C16 C17 122.3(3) . . ?
C16 C17 C12 108.3(2) . . ?
C16 C17 C18 108.3(2) . . ?
C16 C17 C19 109.7(2) . . ?
C18 C17 C12 111.6(2) . . ?
C19 C17 C12 108.6(2) . . ?
C19 C17 C18 110.3(3) . . ?
C17 C18 H18A 109.5 . . ?
C17 C18 H18B 109.5 . . ?
C17 C18 H18C 109.5 . . ?
H18A C18 H18B 109.5 . . ?
H18A C18 H18C 109.5 . . ?
H18B C18 H18C 109.5 . . ?
C17 C19 H19A 108.8 . . ?
C17 C19 H19B 108.8 . . ?
H19A C19 H19B 107.7 . . ?
C20 C19 C17 113.9(3) . . ?
C20 C19 H19A 108.8 . . ?
C20 C19 H19B 108.8 . . ?
C19 C20 H20A 109.3 . . ?
C19 C20 H20B 109.3 . . ?
H20A C20 H20B 108.0 . . ?
C21 C20 C19 111.6(3) . . ?
C21 C20 H20A 109.3 . . ?
C21 C20 H20B 109.3 . . ?
O4 C21 C20 122.5(3) . . ?
O4 C21 C22 121.4(3) . . ?
C22 C21 C20 116.0(3) . . ?
C16 C22 C21 124.1(3) . . ?
C16 C22 H22 117.9 . . ?
C21 C22 H22 117.9 . . ?

loop_
_geom_bond_atom_site_label_1
_geom_bond_atom_site_label_2
_geom_bond_distance
_geom_bond_site_symmetry_2
_geom_bond_publ_flag
O1 C1 1.361(4) . ?
O1 C3 1.390(4) . ?
O2 C1 1.184(4) . ?
O3 C1 1.335(4) . ?
O3 C4 1.464(3) . ?
O4 C21 1.220(4) . ?
C2 H2A 0.9300 . ?
C2 H2B 0.9300 . ?
C2 C3 1.317(5) . ?
C3 C4 1.506(4) . ?
C4 C5 1.541(4) . ?
C4 C8 1.553(4) . ?
C5 H5A 0.9700 . ?
C5 H5B 0.9700 . ?
C5 C6 1.543(4) . ?
C6 H6A 0.9700 . ?
C6 H6B 0.9700 . ?
C6 C7 1.532(4) . ?
C7 H7 0.9800 . ?
C7 C8 1.546(4) . ?
C7 C13 1.529(4) . ?
C8 C9 1.543(4) . ?
C8 C10 1.521(4) . ?
C9 H9A 0.9600 . ?
C9 H9B 0.9600 . ?
C9 H9C 0.9600 . ?
C10 H10A 0.9700 . ?
C10 H10B 0.9700 . ?
C10 C11 1.539(4) . ?
C11 H11A 0.9700 . ?
C11 H11B 0.9700 . ?
C11 C12 1.543(4) . ?
C12 H12 0.9800 . ?
C12 C13 1.543(4) . ?
C12 C17 1.563(3) . ?
C13 H13 0.9800 . ?
C13 C14 1.529(4) . ?
C14 H14A 0.9700 . ?
C14 H14B 0.9700 . ?
C14 C15 1.523(4) . ?
C15 H15A 0.9700 . ?
C15 H15B 0.9700 . ?
C15 C16 1.495(5) . ?
C16 C17 1.523(4) . ?
C16 C22 1.350(4) . ?
C17 C18 1.549(4) . ?
C17 C19 1.532(4) . ?
C18 H18A 0.9600 . ?
C18 H18B 0.9600 . ?
C18 H18C 0.9600 . ?
C19 H19A 0.9700 . ?
C19 H19B 0.9700 . ?
C19 C20 1.517(4) . ?
C20 H20A 0.9700 . ?
C20 H20B 0.9700 . ?
C20 C21 1.495(5) . ?
C21 C22 1.457(5) . ?
C22 H22 0.9300 . ?

loop_
_geom_torsion_atom_site_label_1
_geom_torsion_atom_site_label_2
_geom_torsion_atom_site_label_3
_geom_torsion_atom_site_label_4
_geom_torsion
_geom_torsion_site_symmetry_1
_geom_torsion_site_symmetry_2
_geom_torsion_site_symmetry_3
_geom_torsion_site_symmetry_4
_geom_torsion_publ_flag
O1 C3 C4 O3 -15.8(3) . . . . ?
O1 C3 C4 C5 -135.9(2) . . . . ?
O1 C3 C4 C8 103.8(3) . . . . ?
O3 C4 C5 C6 146.4(2) . . . . ?
O3 C4 C8 C7 -164.8(2) . . . . ?
O3 C4 C8 C9 -47.4(3) . . . . ?
O3 C4 C8 C10 78.7(3) . . . . ?
O4 C21 C22 C16 -179.6(3) . . . . ?
C1 O1 C3 C2 -163.5(3) . . . . ?
C1 O1 C3 C4 14.4(3) . . . . ?
C1 O3 C4 C3 12.4(3) . . . . ?
C1 O3 C4 C5 133.5(3) . . . . ?
C1 O3 C4 C8 -111.3(3) . . . . ?
C2 C3 C4 O3 161.7(4) . . . . ?
C2 C3 C4 C5 41.7(5) . . . . ?
C2 C3 C4 C8 -78.6(5) . . . . ?
C3 O1 C1 O2 173.9(3) . . . . ?
C3 O1 C1 O3 -6.6(3) . . . . ?
C3 C4 C5 C6 -100.3(3) . . . . ?
C3 C4 C8 C7 81.0(3) . . . . ?
C3 C4 C8 C9 -161.5(3) . . . . ?
C3 C4 C8 C10 -35.4(4) . . . . ?
C4 O3 C1 O1 -4.4(3) . . . . ?
C4 O3 C1 O2 175.1(3) . . . . ?
C4 C5 C6 C7 2.0(3) . . . . ?
C4 C8 C10 C11 168.1(2) . . . . ?
C5 C4 C8 C7 -44.4(3) . . . . ?
C5 C4 C8 C9 73.0(3) . . . . ?
C5 C4 C8 C10 -160.9(3) . . . . ?
C5 C6 C7 C8 -30.5(3) . . . . ?
C5 C6 C7 C13 -158.5(3) . . . . ?
C6 C7 C8 C4 46.2(3) . . . . ?
C6 C7 C8 C9 -68.1(3) . . . . ?
C6 C7 C8 C10 168.6(2) . . . . ?
C6 C7 C13 C12 179.3(2) . . . . ?
C6 C7 C13 C14 -61.3(3) . . . . ?
C7 C8 C10 C11 57.5(3) . . . . ?
C7 C13 C14 C15 -175.9(3) . . . . ?
C8 C4 C5 C6 26.9(3) . . . . ?
C8 C7 C13 C12 55.9(3) . . . . ?
C8 C7 C13 C14 175.3(2) . . . . ?
C8 C10 C11 C12 -55.8(4) . . . . ?
C9 C8 C10 C11 -67.0(3) . . . . ?
C10 C11 C12 C13 52.9(4) . . . . ?
C10 C11 C12 C17 -177.8(3) . . . . ?
C11 C12 C13 C7 -51.0(3) . . . . ?
C11 C12 C13 C14 -171.1(2) . . . . ?
C11 C12 C17 C16 177.1(2) . . . . ?
C11 C12 C17 C18 -63.8(3) . . . . ?
C11 C12 C17 C19 58.1(3) . . . . ?
C12 C13 C14 C15 -56.6(3) . . . . ?
C12 C17 C19 C20 164.1(3) . . . . ?
C13 C7 C8 C4 177.4(2) . . . . ?
C13 C7 C8 C9 63.1(3) . . . . ?
C13 C7 C8 C10 -60.2(3) . . . . ?
C13 C12 C17 C16 -53.7(3) . . . . ?
C13 C12 C17 C18 65.4(3) . . . . ?
C13 C12 C17 C19 -172.7(2) . . . . ?
C13 C14 C15 C16 51.2(4) . . . . ?
C14 C15 C16 C17 -48.4(4) . . . . ?
C14 C15 C16 C22 134.4(3) . . . . ?
C15 C16 C17 C12 48.5(3) . . . . ?
C15 C16 C17 C18 -72.7(3) . . . . ?
C15 C16 C17 C19 166.8(3) . . . . ?
C15 C16 C22 C21 171.6(3) . . . . ?
C16 C17 C19 C20 46.0(3) . . . . ?
C17 C12 C13 C7 179.4(2) . . . . ?
C17 C12 C13 C14 59.2(3) . . . . ?
C17 C16 C22 C21 -5.5(5) . . . . ?
C17 C19 C20 C21 -55.3(4) . . . . ?
C18 C17 C19 C20 -73.2(3) . . . . ?
C19 C20 C21 O4 -151.0(3) . . . . ?
C19 C20 C21 C22 32.6(4) . . . . ?
C20 C21 C22 C16 -3.1(5) . . . . ?
C22 C16 C17 C12 -134.4(3) . . . . ?
C22 C16 C17 C18 104.4(3) . . . . ?
C22 C16 C17 C19 -16.0(4) . . . . ?
